data_2234521
loop_
_publ_author_name
'Kulkarni, Amol A.'
'King, Christopher L.'
'Fortunak, Joseph M. D.'
'Butcher, Ray J.'

_publ_section_title
;
 7-Chloro-4-(piperazin-1-yl)quinoline
;
_journal_coeditor_code BT5836
_journal_issue 5
_journal_name_full 'Acta Crystallographica Section E'
_journal_page_first o1497
_journal_paper_doi 10.1107/S1600536812014912
_journal_volume 68
_journal_year 2012
_chemical_formula_iupac 'C13 H14 Cl N3'
_chemical_formula_moiety 'C13 H14 Cl N3'
_chemical_formula_sum 'C13 H14 Cl N3'
_chemical_formula_weight 247.72
_chemical_name_systematic
;
7-Chloro-4-(piperazin-1-yl)quinoline
;
_space_group_IT_number 2
_symmetry_cell_setting triclinic
_symmetry_space_group_name_Hall '-P 1'
_symmetry_space_group_name_H-M 'P -1'
_atom_sites_solution_hydrogens geom
_atom_sites_solution_primary direct
_atom_sites_solution_secondary difmap
_audit_creation_method SHELXL-97
_cell_angle_alpha 91.371(8)
_cell_angle_beta 91.292(7)
_cell_angle_gamma 95.210(8)
_cell_formula_units_Z 4
_cell_length_a 7.0048(6)
_cell_length_b 7.8297(8)
_cell_length_c 21.4256(19)
_cell_measurement_reflns_used 1440
_cell_measurement_temperature 123(2)
_cell_measurement_theta_max 75.2516
_cell_measurement_theta_min 4.1220
_cell_volume 1169.55(19)
_computing_cell_refinement
;
CrysAlis PRO (Oxford Diffraction, 2007)
;
_computing_data_collection
;
CrysAlis PRO (Oxford Diffraction, 2007)
;
_computing_data_reduction
;
CrysAlis PRO (Oxford Diffraction, 2007)
;
_computing_molecular_graphics 'SHELXTL (Sheldrick, 2008)'
_computing_publication_material 'SHELXTL (Sheldrick, 2008)'
_computing_structure_refinement 'SHELXL97 (Sheldrick, 2008)'
_computing_structure_solution 'SHELXS97 (Sheldrick, 2008)'
_diffrn_ambient_temperature 123(2)
_diffrn_detector_area_resol_mean 10.5081
_diffrn_measured_fraction_theta_full 1.000
_diffrn_measured_fraction_theta_max 0.977
_diffrn_measurement_device_type 'Oxford Diffraction Xcalibur Ruby Gemini'
_diffrn_measurement_method '\w scans'
_diffrn_radiation_monochromator graphite
_diffrn_radiation_source 'fine-focus sealed tube'
_diffrn_radiation_type CuK\a
_diffrn_radiation_wavelength 1.54184
_diffrn_reflns_av_R_equivalents 0.0000
_diffrn_reflns_av_sigmaI/netI 0.0335
_diffrn_reflns_limit_h_max 8
_diffrn_reflns_limit_h_min -8
_diffrn_reflns_limit_k_max 9
_diffrn_reflns_limit_k_min -9
_diffrn_reflns_limit_l_max 26
_diffrn_reflns_limit_l_min -20
_diffrn_reflns_number 6990
_diffrn_reflns_theta_full 67.50
_diffrn_reflns_theta_max 75.90
_diffrn_reflns_theta_min 4.13
_exptl_absorpt_coefficient_mu 2.715
_exptl_absorpt_correction_T_max 1.00000
_exptl_absorpt_correction_T_min 0.80895
_exptl_absorpt_correction_type multi-scan
_exptl_absorpt_process_details
;
(CrysAlis PRO; Oxford Diffraction, 2007)
;
_exptl_crystal_colour colorless
_exptl_crystal_density_diffrn 1.407
_exptl_crystal_density_method 'not measured'
_exptl_crystal_description 'triangular plate'
_exptl_crystal_F_000 520
_exptl_crystal_size_max 0.43
_exptl_crystal_size_mid 0.35
_exptl_crystal_size_min 0.12
_refine_diff_density_max 0.648
_refine_diff_density_min -0.602
_refine_ls_extinction_method none
_refine_ls_goodness_of_fit_ref 1.088
_refine_ls_hydrogen_treatment mixed
_refine_ls_matrix_type full
_refine_ls_number_parameters 316
_refine_ls_number_reflns 6990
_refine_ls_number_restraints 0
_refine_ls_restrained_S_all 1.088
_refine_ls_R_factor_all 0.0883
_refine_ls_R_factor_gt 0.0740
_refine_ls_shift/su_max 0.001
_refine_ls_shift/su_mean 0.000
_refine_ls_structure_factor_coef Fsqd
_refine_ls_weighting_details 'calc w=1/[\s^2^(Fo^2^)+(0.1441P)^2^+0.6728P] where P=(Fo^2^+2Fc^2^)/3'
_refine_ls_weighting_scheme calc
_refine_ls_wR_factor_gt 0.2183
_refine_ls_wR_factor_ref 0.2284
_reflns_number_gt 5619
_reflns_number_total 6990
_reflns_threshold_expression I>2sigma(I)
_cod_data_source_file bt5836.cif
_cod_data_source_block I
_cod_database_code 2234521
_cod_database_fobs_code 2234521

loop_
_symmetry_equiv_pos_as_xyz
'x, y, z'
'-x, -y, -z'

loop_
_atom_site_type_symbol
_atom_site_label
_atom_site_fract_x
_atom_site_fract_y
_atom_site_fract_z
_atom_site_U_iso_or_equiv
_atom_site_adp_type
_atom_site_calc_flag
_atom_site_refinement_flags
_atom_site_occupancy
_atom_site_symmetry_multiplicity
Cl Cl1A 0.17772(13) 0.19345(12) 0.52611(4) 0.0394(3) Uani d . 1 1
N N1A 0.5120(4) -0.0737(4) 0.34594(14) 0.0319(6) Uani d . 1 1
N N2A 0.9733(4) 0.3190(4) 0.35392(14) 0.0289(6) Uani d . 1 1
N N3A 1.2344(5) 0.6024(4) 0.32035(15) 0.0343(7) Uani d . 1 1
H H3AN 1.333(6) 0.688(5) 0.3255(18) 0.023(9) Uiso d . 1 1
C C2A 0.6631(6) -0.0790(5) 0.31036(17) 0.0324(7) Uani d . 1 1
H H2AA 0.6654 -0.1744 0.2822 0.039 Uiso calc R 1 1
C C3A 0.8204(5) 0.0455(5) 0.31094(17) 0.0309(7) Uani d . 1 1
H H3AA 0.9209 0.0349 0.2825 0.037 Uiso calc R 1 1
C C4A 0.8298(5) 0.1837(4) 0.35280(16) 0.0276(7) Uani d . 1 1
C C5A 0.6879(5) 0.2915(4) 0.45125(16) 0.0302(7) Uani d . 1 1
H H5AA 0.7997 0.3675 0.4595 0.036 Uiso calc R 1 1
C C6A 0.5383(5) 0.2906(4) 0.49154(16) 0.0303(7) Uani d . 1 1
H H6AA 0.5461 0.3641 0.5276 0.036 Uiso calc R 1 1
C C7A 0.3736(5) 0.1788(5) 0.47835(17) 0.0328(7) Uani d . 1 1
C C8A 0.3637(5) 0.0620(4) 0.43035(17) 0.0309(7) Uani d . 1 1
H H8AA 0.2523 -0.0154 0.4235 0.037 Uiso calc R 1 1
C C9A 0.5227(5) 0.0570(4) 0.39031(16) 0.0285(7) Uani d . 1 1
C C10A 0.6789(5) 0.1820(4) 0.39786(16) 0.0285(7) Uani d . 1 1
C C11A 1.1413(5) 0.2939(5) 0.31546(17) 0.0301(7) Uani d . 1 1
H H11A 1.1048 0.2980 0.2706 0.036 Uiso calc R 1 1
H H11B 1.1863 0.1799 0.3234 0.036 Uiso calc R 1 1
C C12A 1.3017(5) 0.4336(5) 0.33146(17) 0.0326(7) Uani d . 1 1
H H12A 1.3421 0.4263 0.3758 0.039 Uiso calc R 1 1
H H12B 1.4137 0.4173 0.3053 0.039 Uiso calc R 1 1
C C13A 1.0730(5) 0.6282(5) 0.36040(18) 0.0321(7) Uani d . 1 1
H H13A 1.0295 0.7433 0.3537 0.038 Uiso calc R 1 1
H H13B 1.1139 0.6219 0.4048 0.038 Uiso calc R 1 1
C C14A 0.9098(5) 0.4920(4) 0.34551(17) 0.0300(7) Uani d . 1 1
H H14A 0.8018 0.5088 0.3734 0.036 Uiso calc R 1 1
H H14B 0.8641 0.5029 0.3019 0.036 Uiso calc R 1 1
Cl Cl1B -0.32087(13) 0.18514(12) -0.02405(4) 0.0397(2) Uani d . 1 1
N N1B 0.0489(4) -0.0420(4) 0.15733(15) 0.0335(6) Uani d . 1 1
N N2B 0.5041(4) 0.3518(4) 0.14536(14) 0.0279(6) Uani d . 1 1
N N3B 0.7621(4) 0.6426(4) 0.17856(15) 0.0334(7) Uani d . 1 1
H H3BN 0.870(6) 0.730(5) 0.1712(18) 0.024(10) Uiso d . 1 1
C C2B 0.2060(6) -0.0387(5) 0.19218(17) 0.0335(8) Uani d . 1 1
H H2BA 0.2141 -0.1278 0.2212 0.040 Uiso calc R 1 1
C C3B 0.3630(5) 0.0859(5) 0.19001(17) 0.0307(7) Uani d . 1 1
H H3BA 0.4700 0.0811 0.2178 0.037 Uiso calc R 1 1
C C4B 0.3616(5) 0.2153(4) 0.14743(16) 0.0267(7) Uani d . 1 1
C C5B 0.2016(5) 0.3037(4) 0.04913(16) 0.0289(7) Uani d . 1 1
H H5BA 0.3105 0.3800 0.0403 0.035 Uiso calc R 1 1
C C6B 0.0448(5) 0.2931(4) 0.00929(16) 0.0293(7) Uani d . 1 1
H H6BA 0.0455 0.3597 -0.0272 0.035 Uiso calc R 1 1
C C7B -0.1172(5) 0.1822(5) 0.02324(17) 0.0325(7) Uani d . 1 1
C C8B -0.1169(5) 0.0742(4) 0.07227(17) 0.0315(7) Uani d . 1 1
H H8BA -0.2261 -0.0029 0.0799 0.038 Uiso calc R 1 1
C C9B 0.0492(5) 0.0790(4) 0.11170(17) 0.0286(7) Uani d . 1 1
C C10B 0.2044(5) 0.2034(4) 0.10308(16) 0.0281(7) Uani d . 1 1
C C11B 0.6787(5) 0.3355(5) 0.18261(16) 0.0293(7) Uani d . 1 1
H H11C 0.7254 0.2218 0.1742 0.035 Uiso calc R 1 1
H H11D 0.6506 0.3445 0.2276 0.035 Uiso calc R 1 1
C C12B 0.8319(5) 0.4759(5) 0.16633(17) 0.0313(7) Uani d . 1 1
H H12C 0.9498 0.4652 0.1917 0.038 Uiso calc R 1 1
H H12D 0.8635 0.4645 0.1217 0.038 Uiso calc R 1 1
C C13B 0.5927(5) 0.6607(5) 0.13965(18) 0.0320(7) Uani d . 1 1
H H13C 0.6250 0.6497 0.0951 0.038 Uiso calc R 1 1
H H13D 0.5483 0.7759 0.1469 0.038 Uiso calc R 1 1
C C14B 0.4344(5) 0.5242(4) 0.15480(17) 0.0297(7) Uani d . 1 1
H H14C 0.3963 0.5394 0.1987 0.036 Uiso calc R 1 1
H H14D 0.3208 0.5349 0.1273 0.036 Uiso calc R 1 1

loop_
_atom_site_aniso_label
_atom_site_aniso_U_11
_atom_site_aniso_U_22
_atom_site_aniso_U_33
_atom_site_aniso_U_12
_atom_site_aniso_U_13
_atom_site_aniso_U_23
Cl1A 0.0319(5) 0.0398(5) 0.0473(5) 0.0056(4) 0.0108(4) 0.0045(4)
N1A 0.0303(15) 0.0247(14) 0.0404(15) 0.0006(12) -0.0019(12) 0.0017(11)
N2A 0.0248(14) 0.0273(15) 0.0352(14) 0.0050(12) 0.0037(11) 0.0018(11)
N3A 0.0282(15) 0.0297(16) 0.0448(17) -0.0010(12) 0.0058(12) 0.0033(12)
C2A 0.0365(19) 0.0235(16) 0.0376(18) 0.0060(14) -0.0009(14) -0.0025(13)
C3A 0.0276(17) 0.0276(17) 0.0385(18) 0.0066(14) 0.0045(13) 0.0017(13)
C4A 0.0231(16) 0.0255(16) 0.0345(17) 0.0038(13) -0.0008(12) 0.0046(12)
C5A 0.0276(17) 0.0252(16) 0.0380(17) 0.0027(13) -0.0003(13) 0.0040(13)
C6A 0.0339(18) 0.0240(15) 0.0338(16) 0.0064(13) 0.0031(13) 0.0017(12)
C7A 0.0319(18) 0.0311(18) 0.0368(17) 0.0080(14) 0.0061(14) 0.0054(13)
C8A 0.0250(16) 0.0244(16) 0.0431(18) 0.0010(12) 0.0003(13) 0.0054(13)
C9A 0.0291(17) 0.0210(15) 0.0351(17) 0.0012(13) -0.0034(13) 0.0026(12)
C10A 0.0266(17) 0.0266(17) 0.0332(16) 0.0064(14) 0.0019(13) 0.0027(13)
C11A 0.0207(15) 0.0298(17) 0.0403(18) 0.0038(13) 0.0045(13) 0.0031(13)
C12A 0.0284(18) 0.0316(18) 0.0383(17) 0.0045(14) 0.0021(14) 0.0039(14)
C13A 0.0276(17) 0.0252(17) 0.0430(18) 0.0004(13) 0.0022(14) -0.0005(13)
C14A 0.0255(16) 0.0256(16) 0.0391(17) 0.0024(13) 0.0025(13) 0.0022(13)
Cl1B 0.0304(5) 0.0384(5) 0.0496(5) 0.0016(4) -0.0044(3) -0.0019(4)
N1B 0.0287(15) 0.0258(14) 0.0453(17) -0.0038(11) 0.0085(12) 0.0034(12)
N2B 0.0228(13) 0.0243(14) 0.0368(15) 0.0037(11) 0.0031(11) 0.0004(11)
N3B 0.0272(15) 0.0296(15) 0.0425(16) -0.0039(12) 0.0043(12) 0.0014(12)
C2B 0.038(2) 0.0230(16) 0.0394(19) 0.0018(15) 0.0087(15) 0.0044(13)
C3B 0.0264(17) 0.0277(16) 0.0384(18) 0.0025(14) 0.0043(13) 0.0038(13)
C4B 0.0220(15) 0.0225(16) 0.0356(17) 0.0012(13) 0.0063(13) -0.0004(12)
C5B 0.0251(16) 0.0205(14) 0.0407(17) -0.0001(12) 0.0057(13) -0.0011(12)
C6B 0.0305(17) 0.0232(15) 0.0339(16) 0.0015(13) 0.0037(13) -0.0017(12)
C7B 0.0286(17) 0.0282(17) 0.0404(18) 0.0026(14) 0.0018(14) -0.0026(14)
C8B 0.0243(16) 0.0245(16) 0.0454(18) -0.0009(12) 0.0070(13) -0.0027(13)
C9B 0.0258(16) 0.0198(15) 0.0400(18) -0.0004(13) 0.0072(13) -0.0006(13)
C10B 0.0244(16) 0.0226(16) 0.0373(17) 0.0019(13) 0.0057(13) -0.0008(12)
C11B 0.0214(16) 0.0291(17) 0.0377(17) 0.0041(13) 0.0023(13) 0.0022(13)
C12B 0.0224(16) 0.0304(17) 0.0411(18) 0.0015(13) 0.0053(13) 0.0036(14)
C13B 0.0277(17) 0.0248(16) 0.0431(18) -0.0018(13) 0.0041(14) 0.0036(13)
C14B 0.0263(16) 0.0221(16) 0.0406(18) 0.0023(13) 0.0028(13) 0.0002(13)

loop_
_atom_type_symbol
_atom_type_description
_atom_type_scat_dispersion_real
_atom_type_scat_dispersion_imag
_atom_type_scat_source
C C 0.0181 0.0091 'International Tables Vol C Tables 4.2.6.8 and 6.1.1.4'
H H 0.0000 0.0000 'International Tables Vol C Tables 4.2.6.8 and 6.1.1.4'
N N 0.0311 0.0180 'International Tables Vol C Tables 4.2.6.8 and 6.1.1.4'
Cl Cl 0.3639 0.7018 'International Tables Vol C Tables 4.2.6.8 and 6.1.1.4'

loop_
_geom_angle_atom_site_label_1
_geom_angle_atom_site_label_2
_geom_angle_atom_site_label_3
_geom_angle
C2A N1A C9A 115.7(3)
C4A N2A C11A 115.9(3)
C4A N2A C14A 116.3(3)
C11A N2A C14A 110.7(3)
C13A N3A C12A 109.6(3)
C13A N3A H3AN 113(3)
C12A N3A H3AN 111(3)
N1A C2A C3A 125.0(3)
N1A C2A H2AA 117.5
C3A C2A H2AA 117.5
C4A C3A C2A 120.3(3)
C4A C3A H3AA 119.8
C2A C3A H3AA 119.8
C3A C4A N2A 124.3(3)
C3A C4A C10A 116.1(3)
N2A C4A C10A 119.6(3)
C6A C5A C10A 121.3(3)
C6A C5A H5AA 119.3
C10A C5A H5AA 119.3
C5A C6A C7A 118.6(3)
C5A C6A H6AA 120.7
C7A C6A H6AA 120.7
C8A C7A C6A 122.2(3)
C8A C7A Cl1A 120.0(3)
C6A C7A Cl1A 117.8(3)
C7A C8A C9A 119.1(3)
C7A C8A H8AA 120.5
C9A C8A H8AA 120.5
N1A C9A C10A 124.0(3)
N1A C9A C8A 116.5(3)
C10A C9A C8A 119.5(3)
C9A C10A C5A 118.5(3)
C9A C10A C4A 118.2(3)
C5A C10A C4A 123.1(3)
N2A C11A C12A 109.8(3)
N2A C11A H11A 109.7
C12A C11A H11A 109.7
N2A C11A H11B 109.7
C12A C11A H11B 109.7
H11A C11A H11B 108.2
N3A C12A C11A 109.7(3)
N3A C12A H12A 109.7
C11A C12A H12A 109.7
N3A C12A H12B 109.7
C11A C12A H12B 109.7
H12A C12A H12B 108.2
N3A C13A C14A 109.9(3)
N3A C13A H13A 109.7
C14A C13A H13A 109.7
N3A C13A H13B 109.7
C14A C13A H13B 109.7
H13A C13A H13B 108.2
N2A C14A C13A 110.5(3)
N2A C14A H14A 109.6
C13A C14A H14A 109.6
N2A C14A H14B 109.6
C13A C14A H14B 109.6
H14A C14A H14B 108.1
C2B N1B C9B 115.9(3)
C4B N2B C11B 116.3(3)
C4B N2B C14B 114.5(3)
C11B N2B C14B 111.2(3)
C13B N3B C12B 109.8(3)
C13B N3B H3BN 114(2)
C12B N3B H3BN 107(2)
N1B C2B C3B 125.3(3)
N1B C2B H2BA 117.4
C3B C2B H2BA 117.4
C4B C3B C2B 119.8(3)
C4B C3B H3BA 120.1
C2B C3B H3BA 120.1
C3B C4B N2B 123.6(3)
C3B C4B C10B 116.5(3)
N2B C4B C10B 119.9(3)
C6B C5B C10B 121.2(3)
C6B C5B H5BA 119.4
C10B C5B H5BA 119.4
C5B C6B C7B 119.1(3)
C5B C6B H6BA 120.5
C7B C6B H6BA 120.5
C8B C7B C6B 121.9(3)
C8B C7B Cl1B 120.1(3)
C6B C7B Cl1B 118.1(3)
C7B C8B C9B 118.9(3)
C7B C8B H8BA 120.5
C9B C8B H8BA 120.5
N1B C9B C10B 123.1(3)
N1B C9B C8B 116.8(3)
C10B C9B C8B 120.1(3)
C9B C10B C5B 118.1(3)
C9B C10B C4B 118.6(3)
C5B C10B C4B 123.2(3)
N2B C11B C12B 109.8(3)
N2B C11B H11C 109.7
C12B C11B H11C 109.7
N2B C11B H11D 109.7
C12B C11B H11D 109.7
H11C C11B H11D 108.2
N3B C12B C11B 109.4(3)
N3B C12B H12C 109.8
C11B C12B H12C 109.8
N3B C12B H12D 109.8
C11B C12B H12D 109.8
H12C C12B H12D 108.2
N3B C13B C14B 110.1(3)
N3B C13B H13C 109.6
C14B C13B H13C 109.6
N3B C13B H13D 109.6
C14B C13B H13D 109.6
H13C C13B H13D 108.1
N2B C14B C13B 109.3(3)
N2B C14B H14C 109.8
C13B C14B H14C 109.8
N2B C14B H14D 109.8
C13B C14B H14D 109.8
H14C C14B H14D 108.3

loop_
_geom_bond_atom_site_label_1
_geom_bond_atom_site_label_2
_geom_bond_distance
Cl1A C7A 1.740(4)
N1A C2A 1.321(5)
N1A C9A 1.376(5)
N2A C4A 1.392(4)
N2A C11A 1.477(4)
N2A C14A 1.477(4)
N3A C13A 1.460(5)
N3A C12A 1.466(5)
N3A H3AN 0.92(4)
C2A C3A 1.402(5)
C2A H2AA 0.9500
C3A C4A 1.385(5)
C3A H3AA 0.9500
C4A C10A 1.447(5)
C5A C6A 1.372(5)
C5A C10A 1.410(5)
C5A H5AA 0.9500
C6A C7A 1.402(5)
C6A H6AA 0.9500
C7A C8A 1.356(5)
C8A C9A 1.424(5)
C8A H8AA 0.9500
C9A C10A 1.404(4)
C11A C12A 1.523(5)
C11A H11A 0.9900
C11A H11B 0.9900
C12A H12A 0.9900
C12A H12B 0.9900
C13A C14A 1.514(5)
C13A H13A 0.9900
C13A H13B 0.9900
C14A H14A 0.9900
C14A H14B 0.9900
Cl1B C7B 1.733(4)
N1B C2B 1.314(5)
N1B C9B 1.378(5)
N2B C4B 1.396(4)
N2B C11B 1.462(4)
N2B C14B 1.488(4)
N3B C13B 1.454(5)
N3B C12B 1.455(5)
N3B H3BN 0.99(4)
C2B C3B 1.405(5)
C2B H2BA 0.9500
C3B C4B 1.380(5)
C3B H3BA 0.9500
C4B C10B 1.433(5)
C5B C6B 1.371(5)
C5B C10B 1.414(5)
C5B H5BA 0.9500
C6B C7B 1.408(5)
C6B H6BA 0.9500
C7B C8B 1.364(5)
C8B C9B 1.419(5)
C8B H8BA 0.9500
C9B C10B 1.411(4)
C11B C12B 1.518(4)
C11B H11C 0.9900
C11B H11D 0.9900
C12B H12C 0.9900
C12B H12D 0.9900
C13B C14B 1.515(4)
C13B H13C 0.9900
C13B H13D 0.9900
C14B H14C 0.9900
C14B H14D 0.9900

loop_
_geom_hbond_atom_site_label_D
_geom_hbond_atom_site_label_H
_geom_hbond_atom_site_label_A
_geom_hbond_site_symmetry_A
_geom_hbond_distance_DH
_geom_hbond_distance_HA
_geom_hbond_distance_DA
_geom_hbond_angle_DHA
N3A H3AN N1A 1_665 0.92(4) 2.18(4) 3.083(4) 166(4)
N3B H3BN N1B 1_665 0.99(4) 2.12(4) 3.088(4) 166(4)

loop_
_geom_torsion_atom_site_label_1
_geom_torsion_atom_site_label_2
_geom_torsion_atom_site_label_3
_geom_torsion_atom_site_label_4
_geom_torsion
C9A N1A C2A C3A -6.3(5)
N1A C2A C3A C4A 2.9(5)
C2A C3A C4A N2A -175.4(3)
C2A C3A C4A C10A 5.0(5)
C11A N2A C4A C3A -11.6(4)
C14A N2A C4A C3A 121.2(4)
C11A N2A C4A C10A 167.9(3)
C14A N2A C4A C10A -59.3(4)
C10A C5A C6A C7A -0.6(5)
C5A C6A C7A C8A 5.8(5)
C5A C6A C7A Cl1A -174.4(3)
C6A C7A C8A C9A -2.7(5)
Cl1A C7A C8A C9A 177.4(3)
C2A N1A C9A C10A 1.6(5)
C2A N1A C9A C8A -178.2(3)
C7A C8A C9A N1A 174.3(3)
C7A C8A C9A C10A -5.5(5)
N1A C9A C10A C5A -169.5(3)
C8A C9A C10A C5A 10.4(5)
N1A C9A C10A C4A 6.0(5)
C8A C9A C10A C4A -174.1(3)
C6A C5A C10A C9A -7.4(5)
C6A C5A C10A C4A 177.4(3)
C3A C4A C10A C9A -9.0(5)
N2A C4A C10A C9A 171.4(3)
C3A C4A C10A C5A 166.3(3)
N2A C4A C10A C5A -13.3(5)
C4A N2A C11A C12A -168.4(3)
C14A N2A C11A C12A 56.3(4)
C13A N3A C12A C11A 61.2(4)
N2A C11A C12A N3A -58.8(4)
C12A N3A C13A C14A -60.7(4)
C4A N2A C14A C13A 168.8(3)
C11A N2A C14A C13A -56.1(4)
N3A C13A C14A N2A 58.1(4)
C9B N1B C2B C3B 6.0(5)
N1B C2B C3B C4B -2.0(5)
C2B C3B C4B N2B 174.7(3)
C2B C3B C4B C10B -6.2(5)
C11B N2B C4B C3B 11.9(4)
C14B N2B C4B C3B -120.0(4)
C11B N2B C4B C10B -167.1(3)
C14B N2B C4B C10B 60.9(4)
C10B C5B C6B C7B 1.1(5)
C5B C6B C7B C8B -5.7(5)
C5B C6B C7B Cl1B 174.4(3)
C6B C7B C8B C9B 2.5(5)
Cl1B C7B C8B C9B -177.6(3)
C2B N1B C9B C10B -1.8(5)
C2B N1B C9B C8B 178.1(3)
C7B C8B C9B N1B -174.7(3)
C7B C8B C9B C10B 5.2(5)
N1B C9B C10B C5B 170.4(3)
C8B C9B C10B C5B -9.4(5)
N1B C9B C10B C4B -6.2(5)
C8B C9B C10B C4B 174.0(3)
C6B C5B C10B C9B 6.3(5)
C6B C5B C10B C4B -177.3(3)
C3B C4B C10B C9B 9.8(5)
N2B C4B C10B C9B -171.0(3)
C3B C4B C10B C5B -166.6(3)
N2B C4B C10B C5B 12.6(5)
C4B N2B C11B C12B 169.6(3)
C14B N2B C11B C12B -56.9(4)
C13B N3B C12B C11B -61.4(4)
N2B C11B C12B N3B 59.1(4)
C12B N3B C13B C14B 61.3(4)
C4B N2B C14B C13B -169.5(3)
C11B N2B C14B C13B 56.1(4)
N3B C13B C14B N2B -57.8(4)

loop_
_cod_related_entry_id
_cod_related_entry_database
_cod_related_entry_code
1 ChemSpider 645372
